data_7009317
loop_
_publ_author_name
'Turner, Scott S.'
'Michaut, Cecile'
'Durot, Stephanie'
'Day, Peter'
'Gelbrich, Thomas'
'Hursthouse, Michael B.'

_publ_section_title
;
 TTF based charge transfer salts of [M(NCS)4(C9H7N)2]&#x2212; where
 M&#x2005;=&#x2005;Cr, Fe and C9H7N&#x2005;=&#x2005;isoquinoline;
 observation of bulk ferrimagnetic order
;
_journal_issue 6
_journal_name_full 'Journal of the Chemical Society, Dalton Transactions'
_journal_page_first 905
_journal_paper_doi 10.1039/a910259k
_journal_year 2000
_chemical_formula_sum 'C43 H48 Cr N7 O7 S4'
_chemical_formula_weight 955.12
_chemical_name_systematic
;
 ?
;
_space_group_IT_number 2
_symmetry_cell_setting triclinic
_symmetry_space_group_name_Hall '-P 1'
_symmetry_space_group_name_H-M 'P -1'
_atom_sites_solution_hydrogens geom
_atom_sites_solution_primary direct
_atom_sites_solution_secondary difmap
_audit_creation_method SHELXL-97
_cell_angle_alpha 75.502(3)
_cell_angle_beta 78.898(4)
_cell_angle_gamma 74.485(4)
_cell_formula_units_Z 1
_cell_length_a 8.2051(5)
_cell_length_b 9.5548(7)
_cell_length_c 16.1340(11)
_cell_measurement_temperature 150(2)
_cell_volume 1169.23(14)
_computing_structure_refinement 'SHELXL-97 (Sheldrick, 1997)'
_computing_structure_solution 'SHELXS-97 (Sheldrick, 1990)'
_diffrn_ambient_temperature 150(2)
_diffrn_measured_fraction_theta_full 0.989
_diffrn_measured_fraction_theta_max 0.989
_diffrn_radiation_monochromator graphite
_diffrn_radiation_source 'fine-focus sealed tube'
_diffrn_radiation_type MoK\a
_diffrn_radiation_wavelength 0.71073
_diffrn_reflns_av_R_equivalents 0.0565
_diffrn_reflns_av_sigmaI/netI 0.0639
_diffrn_reflns_limit_h_max 10
_diffrn_reflns_limit_h_min -10
_diffrn_reflns_limit_k_max 11
_diffrn_reflns_limit_k_min -11
_diffrn_reflns_limit_l_max 19
_diffrn_reflns_limit_l_min -19
_diffrn_reflns_number 12540
_diffrn_reflns_theta_full 26.03
_diffrn_reflns_theta_max 26.03
_diffrn_reflns_theta_min 2.63
_exptl_absorpt_coefficient_mu 0.479
_exptl_absorpt_correction_T_max 0.9103
_exptl_absorpt_correction_T_min 0.9103
_exptl_crystal_colour red
_exptl_crystal_density_diffrn 1.356
_exptl_crystal_density_method 'not measured'
_exptl_crystal_description prism
_exptl_crystal_F_000 499
_exptl_crystal_size_max 0.20
_exptl_crystal_size_mid 0.20
_exptl_crystal_size_min 0.20
_refine_diff_density_max 0.340
_refine_diff_density_min -0.392
_refine_diff_density_rms 0.055
_refine_ls_extinction_coef 0.0088(17)
_refine_ls_extinction_expression Fc^*^=kFc[1+0.001xFc^2^\l^3^/sin(2\q)]^-1/4^
_refine_ls_extinction_method SHELXL
_refine_ls_goodness_of_fit_ref 0.993
_refine_ls_hydrogen_treatment mixed
_refine_ls_matrix_type full
_refine_ls_number_parameters 366
_refine_ls_number_reflns 4554
_refine_ls_number_restraints 22
_refine_ls_restrained_S_all 0.991
_refine_ls_R_factor_all 0.0653
_refine_ls_R_factor_gt 0.0418
_refine_ls_shift/su_max 0.001
_refine_ls_shift/su_mean 0.000
_refine_ls_structure_factor_coef Fsqd
_refine_ls_weighting_details 'calc w=1/[\s^2^(Fo^2^)+(0.0488P)^2^+0.2763P] where P=(Fo^2^+2Fc^2^)/3'
_refine_ls_weighting_scheme calc
_refine_ls_wR_factor_gt 0.0975
_refine_ls_wR_factor_ref 0.1062
_reflns_number_gt 3424
_reflns_number_total 4554
_reflns_threshold_expression >2sigma(I)
_cod_data_source_file a910259k.txt
_cod_data_source_block A910259K
_cod_original_sg_symbol_H-M P-1
_cod_database_code 7009317

loop_
_symmetry_equiv_pos_as_xyz
'x, y, z'
'-x, -y, -z'

loop_
_atom_site_label
_atom_site_type_symbol
_atom_site_fract_x
_atom_site_fract_y
_atom_site_fract_z
_atom_site_U_iso_or_equiv
_atom_site_adp_type
_atom_site_occupancy
_atom_site_symmetry_multiplicity
_atom_site_calc_flag
_atom_site_refinement_flags
_atom_site_disorder_assembly
_atom_site_disorder_group
Cr1 Cr 0.5000 -1.0000 -0.5000 0.02216(16) Uani 1 2 d S . .
S1 S 1.00907(8) -0.94129(7) -0.68523(4) 0.03434(18) Uani 1 1 d . . .
S2 S 0.50927(9) -0.82934(8) -0.24949(4) 0.0435(2) Uani 1 1 d . . .
N2 N 0.7122(2) -0.9486(2) -0.56847(12) 0.0283(4) Uani 1 1 d . . .
N3 N 0.5400(2) -0.9377(2) -0.39817(12) 0.0286(4) Uani 1 1 d . . .
N1 N 0.3658(2) -0.7840(2) -0.54288(11) 0.0236(4) Uani 1 1 d . . .
C1 C 0.2111(3) -0.7563(2) -0.56407(13) 0.0240(5) Uani 1 1 d . . .
H1 H 0.1631 -0.8382 -0.5605 0.027(6) Uiso 1 1 calc R . .
C2 C 0.1128(3) -0.6115(2) -0.59185(13) 0.0246(5) Uani 1 1 d . . .
C3 C 0.1856(3) -0.4896(2) -0.59869(14) 0.0267(5) Uani 1 1 d . . .
C4 C 0.3523(3) -0.5223(3) -0.57654(14) 0.0289(5) Uani 1 1 d . . .
H4 H 0.4060 -0.4437 -0.5807 0.037(7) Uiso 1 1 calc R . .
C5 C 0.4359(3) -0.6650(3) -0.54948(14) 0.0267(5) Uani 1 1 d . . .
H5 H 0.5473 -0.6837 -0.5344 0.032(6) Uiso 1 1 calc R . .
C6 C -0.0532(3) -0.5857(3) -0.61323(14) 0.0293(5) Uani 1 1 d . . .
H6 H -0.1018 -0.6673 -0.6093 0.036(7) Uiso 1 1 calc R . .
C7 C -0.1439(3) -0.4440(3) -0.63947(15) 0.0328(6) Uani 1 1 d . . .
H7 H -0.2561 -0.4268 -0.6532 0.038(7) Uiso 1 1 calc R . .
C8 C -0.0707(3) -0.3232(3) -0.64619(15) 0.0336(6) Uani 1 1 d . . .
H8 H -0.1342 -0.2250 -0.6651 0.053(8) Uiso 1 1 calc R . .
C9 C 0.0886(3) -0.3441(3) -0.62625(15) 0.0321(6) Uani 1 1 d . . .
H9 H 0.1349 -0.2610 -0.6308 0.049(8) Uiso 1 1 calc R . .
C10 C 0.8363(3) -0.9452(2) -0.61786(14) 0.0240(5) Uani 1 1 d . . .
C11 C 0.5266(3) -0.8926(2) -0.33576(14) 0.0264(5) Uani 1 1 d . . .
C12 C 0.2026(5) -0.6892(4) -1.03917(19) 0.0484(8) Uani 1 1 d . . .
H12A H 0.103(4) -0.721(3) -1.0314(18) 0.059(9) Uiso 1 1 d . . .
H12B H 0.297(4) -0.759(3) -1.0615(18) 0.047(8) Uiso 1 1 d . . .
C13 C 0.2625(4) -0.7834(3) -0.89545(18) 0.0453(7) Uani 1 1 d . . .
H13A H 0.3577 -0.8627 -0.9139 0.041(7) Uiso 1 1 calc R . .
H13B H 0.1577 -0.8220 -0.8790 0.061(9) Uiso 1 1 calc R . .
C14 C 0.3013(3) -0.7402(3) -0.82036(17) 0.0437(7) Uani 1 1 d . . .
H14A H 0.2113 -0.6547 -0.8053 0.065(10) Uiso 1 1 calc R . .
H14B H 0.3046 -0.8241 -0.7697 0.045(7) Uiso 1 1 calc R . .
C15 C 0.5127(4) -0.6664(3) -0.77141(16) 0.0461(7) Uani 1 1 d . . .
H15A H 0.5202 -0.7528 -0.7222 0.048(8) Uiso 1 1 calc R . .
H15B H 0.4270 -0.5815 -0.7526 0.059(9) Uiso 1 1 calc R . .
C16 C 0.6832(4) -0.6275(3) -0.79921(16) 0.0456(7) Uani 1 1 d . . .
H16A H 0.7250 -0.6129 -0.7491 0.074(10) Uiso 1 1 calc R . .
H16B H 0.7668 -0.7094 -0.8221 0.061(9) Uiso 1 1 calc R . .
C17 C 0.8242(4) -0.4489(4) -0.89185(18) 0.0461(7) Uani 1 1 d . . .
H17A H 0.920(4) -0.540(3) -0.9146(18) 0.055(8) Uiso 1 1 d . . .
H17B H 0.859(4) -0.424(3) -0.8399(19) 0.056(8) Uiso 1 1 d . . .
O1 O 0.2390(2) -0.65615(19) -0.96471(10) 0.0360(4) Uani 1 1 d . . .
O2 O 0.4628(2) -0.70108(18) -0.84224(10) 0.0350(4) Uani 1 1 d . . .
O3 O 0.6666(2) -0.49503(19) -0.86416(10) 0.0367(4) Uani 1 1 d . . .
O4 O 0.4467(5) -0.4403(4) -0.9817(2) 0.0487(10) Uani 0.50 1 d PG . .
H1O H 0.5486 -0.4702 -0.9682 0.073 Uiso 0.50 1 d PG . .
H2O H 0.4103 -0.5168 -0.9756 0.073 Uiso 0.50 1 d PG . .
N4 N -0.2160(9) 0.1644(8) -0.0451(6) 0.0514(18) Uani 0.50 1 d PD . .
H19 H -0.3131 0.2310 -0.0503 0.062 Uiso 0.50 1 calc PR . .
C19 C -0.0295(14) -0.0231(11) 0.0467(8) 0.039(3) Uani 0.50 1 d PD . .
C18 C -0.1812(16) 0.0870(12) 0.0300(6) 0.041(3) Uani 0.50 1 d PD . .
H18 H -0.2644 0.1053 0.0783 0.049 Uiso 0.50 1 calc PR . .
C20 C 0.0900(15) -0.0423(14) -0.0279(6) 0.037(3) Uani 0.50 1 d PD . .
C21 C 0.0498(13) 0.0397(10) -0.1108(7) 0.039(2) Uani 0.50 1 d PD . .
H21 H 0.1270 0.0233 -0.1613 0.046 Uiso 0.50 1 calc PR . .
C22 C -0.1004(15) 0.1416(13) -0.1165(8) 0.046(3) Uani 0.50 1 d PD . .
H22 H -0.1261 0.1989 -0.1717 0.055 Uiso 0.50 1 calc PR . .
C23 C 0.0051(14) -0.1067(12) 0.1273(7) 0.037(2) Uani 0.50 1 d PD . .
H23 H -0.0782 -0.0942 0.1763 0.044 Uiso 0.50 1 calc PR . .
C24 C 0.1563(14) -0.2064(11) 0.1375(7) 0.054(3) Uani 0.50 1 d PD . .
H24 H 0.1807 -0.2608 0.1934 0.065 Uiso 0.50 1 calc PR . .
C25 C 0.2730(11) -0.2276(11) 0.0663(6) 0.056(2) Uani 0.50 1 d PD . .
H25 H 0.3776 -0.2988 0.0745 0.067 Uiso 0.50 1 calc PR . .
C26 C 0.2482(14) -0.1525(12) -0.0160(10) 0.054(3) Uani 0.50 1 d PD . .
H26 H 0.3321 -0.1720 -0.0638 0.064 Uiso 0.50 1 calc PR . .

loop_
_atom_site_aniso_label
_atom_site_aniso_U_11
_atom_site_aniso_U_22
_atom_site_aniso_U_33
_atom_site_aniso_U_23
_atom_site_aniso_U_13
_atom_site_aniso_U_12
Cr1 0.0194(3) 0.0225(3) 0.0218(3) -0.0040(2) -0.0026(2) -0.0010(2)
S1 0.0291(3) 0.0328(4) 0.0386(4) -0.0080(3) 0.0074(3) -0.0111(3)
S2 0.0453(4) 0.0520(5) 0.0339(4) -0.0198(3) -0.0110(3) 0.0013(3)
N2 0.0242(10) 0.0259(11) 0.0301(10) -0.0033(8) -0.0033(9) -0.0006(8)
N3 0.0264(10) 0.0281(11) 0.0285(10) -0.0058(9) -0.0058(8) -0.0003(8)
N1 0.0243(10) 0.0251(10) 0.0207(9) -0.0067(8) -0.0020(7) -0.0032(8)
C1 0.0227(12) 0.0235(12) 0.0242(11) -0.0059(9) -0.0034(9) -0.0019(10)
C2 0.0263(12) 0.0231(12) 0.0211(11) -0.0045(9) -0.0032(9) -0.0004(10)
C3 0.0299(13) 0.0254(13) 0.0227(11) -0.0064(9) -0.0019(9) -0.0028(10)
C4 0.0303(13) 0.0284(13) 0.0309(12) -0.0102(10) -0.0051(10) -0.0068(11)
C5 0.0245(12) 0.0290(13) 0.0267(12) -0.0067(10) -0.0029(9) -0.0058(10)
C6 0.0308(13) 0.0244(13) 0.0316(12) -0.0042(10) -0.0084(10) -0.0031(10)
C7 0.0277(13) 0.0339(14) 0.0327(13) -0.0066(11) -0.0095(10) 0.0032(11)
C8 0.0389(14) 0.0232(13) 0.0315(13) -0.0035(10) -0.0078(11) 0.0049(11)
C9 0.0377(14) 0.0236(13) 0.0326(13) -0.0037(10) -0.0066(11) -0.0038(11)
C10 0.0273(13) 0.0159(11) 0.0274(12) -0.0028(9) -0.0078(10) -0.0017(9)
C11 0.0210(12) 0.0259(13) 0.0271(12) -0.0007(10) -0.0057(9) 0.0006(10)
C12 0.0517(19) 0.059(2) 0.0472(17) -0.0173(15) -0.0034(14) -0.0305(17)
C13 0.0416(16) 0.0390(16) 0.0542(17) 0.0013(13) -0.0004(13) -0.0221(14)
C14 0.0375(15) 0.0492(17) 0.0363(14) 0.0073(13) 0.0033(12) -0.0173(14)
C15 0.0558(18) 0.0549(19) 0.0272(14) -0.0013(13) -0.0038(12) -0.0200(16)
C16 0.0560(18) 0.0520(18) 0.0319(14) -0.0027(13) -0.0170(13) -0.0158(15)
C17 0.0400(16) 0.070(2) 0.0373(15) -0.0126(15) -0.0082(12) -0.0246(16)
O1 0.0377(10) 0.0373(10) 0.0342(9) -0.0031(8) -0.0024(7) -0.0165(8)
O2 0.0358(10) 0.0381(10) 0.0282(9) -0.0012(7) 0.0008(7) -0.0129(8)
O3 0.0350(10) 0.0399(10) 0.0342(9) -0.0039(8) -0.0050(7) -0.0103(8)
O4 0.053(3) 0.049(3) 0.045(2) 0.0050(19) -0.0140(19) -0.021(2)
N4 0.047(5) 0.040(4) 0.064(5) -0.015(4) -0.021(4) 0.010(3)
C19 0.040(6) 0.040(6) 0.043(7) -0.016(5) -0.005(4) -0.011(4)
C18 0.043(8) 0.038(7) 0.039(4) -0.019(5) 0.012(7) -0.008(6)
C20 0.036(8) 0.051(9) 0.030(5) -0.022(6) 0.010(7) -0.018(7)
C21 0.051(6) 0.037(5) 0.035(6) -0.021(4) 0.001(4) -0.014(4)
C22 0.048(9) 0.054(8) 0.040(6) -0.020(5) -0.005(6) -0.012(8)
C23 0.041(7) 0.036(6) 0.033(4) -0.010(4) 0.000(5) -0.008(6)
C24 0.045(6) 0.066(7) 0.049(5) -0.020(5) -0.011(4) 0.000(5)
C25 0.035(4) 0.059(6) 0.072(6) -0.029(5) -0.016(4) 0.015(4)
C26 0.042(6) 0.060(7) 0.064(7) -0.039(7) 0.006(5) -0.005(5)

loop_
_atom_type_symbol
_atom_type_description
_atom_type_scat_dispersion_real
_atom_type_scat_dispersion_imag
_atom_type_scat_source
C C 0.0033 0.0016 'International Tables Vol C Tables 4.2.6.8 and 6.1.1.4'
H H 0.0000 0.0000 'International Tables Vol C Tables 4.2.6.8 and 6.1.1.4'
N N 0.0061 0.0033 'International Tables Vol C Tables 4.2.6.8 and 6.1.1.4'
S S 0.1246 0.1234 'International Tables Vol C Tables 4.2.6.8 and 6.1.1.4'
Cr Cr 0.3209 0.6236 'International Tables Vol C Tables 4.2.6.8 and 6.1.1.4'
O O 0.0106 0.0060 'International Tables Vol C Tables 4.2.6.8 and 6.1.1.4'

loop_
_geom_angle_atom_site_label_1
_geom_angle_atom_site_label_2
_geom_angle_atom_site_label_3
_geom_angle
_geom_angle_site_symmetry_1
_geom_angle_site_symmetry_3
_geom_angle_publ_flag
N2 Cr1 N2 180.0 2_634 . ?
N2 Cr1 N3 91.64(8) 2_634 2_634 ?
N2 Cr1 N3 88.36(8) . 2_634 ?
N2 Cr1 N3 88.36(8) 2_634 . ?
N2 Cr1 N3 91.64(8) . . ?
N3 Cr1 N3 180.0 2_634 . ?
N2 Cr1 N1 90.33(7) 2_634 . ?
N2 Cr1 N1 89.67(7) . . ?
N3 Cr1 N1 91.25(7) 2_634 . ?
N3 Cr1 N1 88.75(7) . . ?
N2 Cr1 N1 89.67(7) 2_634 2_634 ?
N2 Cr1 N1 90.33(7) . 2_634 ?
N3 Cr1 N1 88.75(7) 2_634 2_634 ?
N3 Cr1 N1 91.25(7) . 2_634 ?
N1 Cr1 N1 180.00(9) . 2_634 ?
C10 N2 Cr1 163.92(18) . . ?
C11 N3 Cr1 165.78(18) . . ?
C1 N1 C5 118.05(19) . . ?
C1 N1 Cr1 121.20(14) . . ?
C5 N1 Cr1 120.75(15) . . ?
N1 C1 C2 123.5(2) . . ?
N1 C1 H1 118.2 . . ?
C2 C1 H1 118.2 . . ?
C6 C2 C1 122.1(2) . . ?
C6 C2 C3 119.7(2) . . ?
C1 C2 C3 118.2(2) . . ?
C9 C3 C4 124.1(2) . . ?
C9 C3 C2 118.8(2) . . ?
C4 C3 C2 117.2(2) . . ?
C5 C4 C3 120.4(2) . . ?
C5 C4 H4 119.8 . . ?
C3 C4 H4 119.8 . . ?
C4 C5 N1 122.7(2) . . ?
C4 C5 H5 118.7 . . ?
N1 C5 H5 118.7 . . ?
C7 C6 C2 120.2(2) . . ?
C7 C6 H6 119.9 . . ?
C2 C6 H6 119.9 . . ?
C6 C7 C8 119.8(2) . . ?
C6 C7 H7 120.1 . . ?
C8 C7 H7 120.1 . . ?
C9 C8 C7 121.5(2) . . ?
C9 C8 H8 119.2 . . ?
C7 C8 H8 119.2 . . ?
C8 C9 C3 120.0(2) . . ?
C8 C9 H9 120.0 . . ?
C3 C9 H9 120.0 . . ?
N2 C10 S1 179.4(2) . . ?
N3 C11 S2 179.6(2) . . ?
O1 C12 C17 109.5(2) . 2_643 ?
O1 C12 H12A 114.7(18) . . ?
C17 C12 H12A 104.2(19) 2_643 . ?
O1 C12 H12B 110.3(17) . . ?
C17 C12 H12B 107.3(17) 2_643 . ?
H12A C12 H12B 110(2) . . ?
O1 C13 C14 109.0(2) . . ?
O1 C13 H13A 109.9 . . ?
C14 C13 H13A 109.9 . . ?
O1 C13 H13B 109.9 . . ?
C14 C13 H13B 109.9 . . ?
H13A C13 H13B 108.3 . . ?
O2 C14 C13 109.0(2) . . ?
O2 C14 H14A 109.9 . . ?
C13 C14 H14A 109.9 . . ?
O2 C14 H14B 109.9 . . ?
C13 C14 H14B 109.9 . . ?
H14A C14 H14B 108.3 . . ?
O2 C15 C16 108.9(2) . . ?
O2 C15 H15A 109.9 . . ?
C16 C15 H15A 109.9 . . ?
O2 C15 H15B 109.9 . . ?
C16 C15 H15B 109.9 . . ?
H15A C15 H15B 108.3 . . ?
O3 C16 C15 109.2(2) . . ?
O3 C16 H16A 109.8 . . ?
C15 C16 H16A 109.8 . . ?
O3 C16 H16B 109.8 . . ?
C15 C16 H16B 109.8 . . ?
H16A C16 H16B 108.3 . . ?
O3 C17 C12 109.0(2) . 2_643 ?
O3 C17 H17A 108.0(15) . . ?
C12 C17 H17A 112.2(15) 2_643 . ?
O3 C17 H17B 108.4(15) . . ?
C12 C17 H17B 108.3(16) 2_643 . ?
H17A C17 H17B 111(2) . . ?
C12 O1 C13 112.3(2) . . ?
C15 O2 C14 112.06(18) . . ?
C16 O3 C17 112.1(2) . . ?
H1O O4 H2O 106.4 . . ?
C18 N4 C22 119.3(8) . . ?
C18 N4 H19 120.4 . . ?
C22 N4 H19 120.4 . . ?
C23 C19 C20 120.8(12) . . ?
C23 C19 C18 125.1(11) . . ?
C20 C19 C18 114.1(13) . . ?
N4 C18 C19 125.7(11) . . ?
N4 C18 H18 117.2 . . ?
C19 C18 H18 117.2 . . ?
C19 C20 C21 120.2(14) . . ?
C19 C20 C26 117.3(11) . . ?
C21 C20 C26 122.4(11) . . ?
C22 C21 C20 118.9(10) . . ?
C22 C21 H21 120.6 . . ?
C20 C21 H21 120.6 . . ?
C21 C22 N4 121.8(9) . . ?
C21 C22 H22 119.1 . . ?
N4 C22 H22 119.1 . . ?
C24 C23 C19 121.0(9) . . ?
C24 C23 H23 119.5 . . ?
C19 C23 H23 119.5 . . ?
C23 C24 C25 119.1(9) . . ?
C23 C24 H24 120.5 . . ?
C25 C24 H24 120.5 . . ?
C24 C25 C26 123.9(9) . . ?
C24 C25 H25 118.1 . . ?
C26 C25 H25 118.1 . . ?
C25 C26 C20 117.8(11) . . ?
C25 C26 H26 121.1 . . ?
C20 C26 H26 121.1 . . ?

loop_
_geom_bond_atom_site_label_1
_geom_bond_atom_site_label_2
_geom_bond_distance
_geom_bond_site_symmetry_2
_geom_bond_publ_flag
Cr1 N2 1.9842(19) 2_634 ?
Cr1 N2 1.9842(19) . ?
Cr1 N3 1.9906(19) 2_634 ?
Cr1 N3 1.9906(19) . ?
Cr1 N1 2.0772(18) . ?
Cr1 N1 2.0772(18) 2_634 ?
S1 C10 1.614(2) . ?
S2 C11 1.619(2) . ?
N2 C10 1.169(3) . ?
N3 C11 1.167(3) . ?
N1 C1 1.320(3) . ?
N1 C5 1.378(3) . ?
C1 C2 1.413(3) . ?
C1 H1 0.9500 . ?
C2 C6 1.412(3) . ?
C2 C3 1.417(3) . ?
C3 C9 1.414(3) . ?
C3 C4 1.414(3) . ?
C4 C5 1.355(3) . ?
C4 H4 0.9500 . ?
C5 H5 0.9500 . ?
C6 C7 1.365(3) . ?
C6 H6 0.9500 . ?
C7 C8 1.410(3) . ?
C7 H7 0.9500 . ?
C8 C9 1.357(3) . ?
C8 H8 0.9500 . ?
C9 H9 0.9500 . ?
C12 O1 1.418(3) . ?
C12 C17 1.494(4) 2_643 ?
C12 H12A 0.92(3) . ?
C12 H12B 0.96(3) . ?
C13 O1 1.429(3) . ?
C13 C14 1.486(4) . ?
C13 H13A 0.9900 . ?
C13 H13B 0.9900 . ?
C14 O2 1.427(3) . ?
C14 H14A 0.9900 . ?
C14 H14B 0.9900 . ?
C15 O2 1.424(3) . ?
C15 C16 1.499(4) . ?
C15 H15A 0.9900 . ?
C15 H15B 0.9900 . ?
C16 O3 1.420(3) . ?
C16 H16A 0.9900 . ?
C16 H16B 0.9900 . ?
C17 O3 1.432(3) . ?
C17 C12 1.494(4) 2_643 ?
C17 H17A 1.10(3) . ?
C17 H17B 1.03(3) . ?
O4 H1O 0.8596 . ?
O4 H2O 0.8387 . ?
N4 C18 1.292(13) . ?
N4 C22 1.367(14) . ?
N4 H19 0.8800 . ?
C19 C23 1.382(14) . ?
C19 C20 1.415(12) . ?
C19 C18 1.419(12) . ?
C18 H18 0.9500 . ?
C20 C21 1.420(13) . ?
C20 C26 1.447(13) . ?
C21 C22 1.354(13) . ?
C21 H21 0.9500 . ?
C22 H22 0.9500 . ?
C23 C24 1.357(12) . ?
C23 H23 0.9500 . ?
C24 C25 1.366(14) . ?
C24 H24 0.9500 . ?
C25 C26 1.366(16) . ?
C25 H25 0.9500 . ?
C26 H26 0.9500 . ?
